data_4302988
loop_
_publ_author_name
'Zdenek Moravec'
'Radek Sluka'
'Marek Necas'
'Vojtech Jancik'
'Jiri Pinkas'

_publ_section_title
;
A Structurally Diverse Series of Aluminum Chloride Alkoxides
[ClxAl(\m-OR)y]n (R =nBu,cHex, Ph, 2,4-tBu2C6H3)
;
_journal_name_full 'Inorganic Chemistry'
_journal_page_first 8106
_journal_page_last 8114
_journal_paper_doi 10.1021/ic802251g
_journal_volume 48
_journal_year 2009
_chemical_formula_moiety 'C24 H44 Al3 Cl5 O4'
_chemical_formula_sum 'C24 H44 Al3 Cl5 O4'
_chemical_formula_weight 654.78
_chemical_name_systematic
;
 ?
;
_space_group_IT_number 14
_symmetry_cell_setting monoclinic
_symmetry_space_group_name_Hall '-P 2ybc'
_symmetry_space_group_name_H-M 'P 1 21/c 1'
_atom_sites_solution_hydrogens geom
_atom_sites_solution_primary direct
_atom_sites_solution_secondary difmap
_audit_creation_method SHELXL-97
_cell_angle_alpha 90.00
_cell_angle_beta 109.50(3)
_cell_angle_gamma 90.00
_cell_formula_units_Z 4
_cell_length_a 13.271(3)
_cell_length_b 13.056(3)
_cell_length_c 19.726(4)
_cell_measurement_reflns_used 5651
_cell_measurement_temperature 120(2)
_cell_measurement_theta_max 25.03
_cell_measurement_theta_min 3.26
_cell_volume 3221.8(14)
_computing_cell_refinement 'Xcalibur (Oxford Diffraction Ltd, 2006)'
_computing_data_collection 'Xcalibur (Oxford Diffraction Ltd, 2006)'
_computing_data_reduction 'Xcalibur (Oxford Diffraction Ltd, 2006)'
_computing_molecular_graphics 'SHELXTL (Bruker, 1998)'
_computing_publication_material 'SHELXTL (Bruker, 1998)'
_computing_structure_refinement 'SHELXTL (Bruker, 1998)'
_computing_structure_solution 'SHELXTL (Bruker, 1998)'
_diffrn_ambient_temperature 120(2)
_diffrn_measured_fraction_theta_full 0.993
_diffrn_measured_fraction_theta_max 0.993
_diffrn_measurement_device_type 'Bruker APEX-II CCD'
_diffrn_measurement_method '\f and \w scans'
_diffrn_radiation_monochromator graphite
_diffrn_radiation_source 'fine-focus sealed tube'
_diffrn_radiation_type MoK\a
_diffrn_radiation_wavelength 0.71073
_diffrn_reflns_av_R_equivalents 0.0363
_diffrn_reflns_av_sigmaI/netI 0.0307
_diffrn_reflns_limit_h_max 15
_diffrn_reflns_limit_h_min -15
_diffrn_reflns_limit_k_max 15
_diffrn_reflns_limit_k_min -15
_diffrn_reflns_limit_l_max 22
_diffrn_reflns_limit_l_min -23
_diffrn_reflns_number 25158
_diffrn_reflns_theta_full 25.03
_diffrn_reflns_theta_max 25.03
_diffrn_reflns_theta_min 3.26
_diffrn_standards_number 0
_exptl_absorpt_coefficient_mu 0.560
_exptl_absorpt_correction_T_max 0.8238
_exptl_absorpt_correction_T_min 0.7827
_exptl_absorpt_correction_type analytical
_exptl_absorpt_process_details 'Oxford Crysalis'
_exptl_crystal_colour colorless
_exptl_crystal_density_diffrn 1.350
_exptl_crystal_density_method 'not measured'
_exptl_crystal_description prism
_exptl_crystal_F_000 1376
_exptl_crystal_size_max 0.46
_exptl_crystal_size_mid 0.40
_exptl_crystal_size_min 0.36
_refine_diff_density_max 0.240
_refine_diff_density_min -0.212
_refine_diff_density_rms 0.050
_refine_ls_extinction_method none
_refine_ls_goodness_of_fit_ref 1.045
_refine_ls_hydrogen_treatment constr
_refine_ls_matrix_type full
_refine_ls_number_parameters 325
_refine_ls_number_reflns 5651
_refine_ls_number_restraints 0
_refine_ls_restrained_S_all 1.045
_refine_ls_R_factor_all 0.0385
_refine_ls_R_factor_gt 0.0287
_refine_ls_shift/su_max 0.002
_refine_ls_shift/su_mean 0.000
_refine_ls_structure_factor_coef Fsqd
_refine_ls_weighting_details 'calc w=1/[\s^2^(Fo^2^)+(0.0375P)^2^+0.5799P] where P=(Fo^2^+2Fc^2^)/3'
_refine_ls_weighting_scheme calc
_refine_ls_wR_factor_gt 0.0681
_refine_ls_wR_factor_ref 0.0727
_reflns_number_gt 4618
_reflns_number_total 5651
_reflns_threshold_expression >2sigma(I)
_cod_data_source_file ic802251g_si_001_3.cif
_cod_data_source_block Compound3
_cod_depositor_comments
;
The following automatic conversions were performed:
'_symmetry_cell_setting' value 'Monoclinic' changed to 'monoclinic'
according to '/home/saulius/struct/CIF-dictionaries/cif_core.dic'
dictionary named 'cif_core.dic' version 2.4.1 from
2010-06-29.

'_exptl_absorpt_correction_type' value 'Analytical' changed
to 'analytical' according to
'/home/saulius/struct/CIF-dictionaries/cif_core.dic' dictionary named
'cif_core.dic' version 2.4.1 from 2010-06-29.

Automatic conversion script
Id: cif_fix_enum 1527 2010-12-29 10:47:43Z saulius 
;
_cod_database_code 4302988

loop_
_symmetry_equiv_pos_as_xyz
'x, y, z'
'-x, y+1/2, -z+1/2'
'-x, -y, -z'
'x, -y-1/2, z-1/2'

loop_
_atom_site_label
_atom_site_type_symbol
_atom_site_fract_x
_atom_site_fract_y
_atom_site_fract_z
_atom_site_U_iso_or_equiv
_atom_site_adp_type
_atom_site_occupancy
_atom_site_symmetry_multiplicity
_atom_site_calc_flag
_atom_site_refinement_flags
_atom_site_disorder_assembly
_atom_site_disorder_group
Cl1 Cl 1.05046(4) 0.57312(4) 0.37510(3) 0.02554(12) Uani 1 1 d . . .
Cl2 Cl 0.88008(4) 0.70795(4) 0.22837(3) 0.02633(12) Uani 1 1 d . . .
Cl3 Cl 0.91363(3) 0.83433(4) 0.52838(2) 0.02537(12) Uani 1 1 d . . .
Cl4 Cl 0.52690(4) 0.97831(4) 0.36668(3) 0.02702(13) Uani 1 1 d . . .
Cl5 Cl 0.53393(4) 0.75391(4) 0.26806(2) 0.02381(12) Uani 1 1 d . . .
Al1 Al 0.93128(4) 0.68574(4) 0.33991(3) 0.01701(13) Uani 1 1 d . . .
Al2 Al 0.83035(4) 0.79845(4) 0.41859(3) 0.01496(13) Uani 1 1 d . . .
Al3 Al 0.61753(4) 0.85478(4) 0.35129(3) 0.01729(13) Uani 1 1 d . . .
O1 O 0.82700(9) 0.67198(9) 0.37758(6) 0.0167(3) Uani 1 1 d . . .
O2 O 0.95118(9) 0.80334(9) 0.38766(6) 0.0157(3) Uani 1 1 d . . .
O3 O 0.69309(9) 0.78497(9) 0.42855(6) 0.0166(3) Uani 1 1 d . . .
O4 O 0.74811(9) 0.88713(9) 0.34994(6) 0.0170(3) Uani 1 1 d . . .
C1 C 0.76046(14) 0.58193(14) 0.37525(10) 0.0177(4) Uani 1 1 d . . .
H1A H 0.6875 0.6057 0.3723 0.021 Uiso 1 1 calc R . .
C2 C 0.80687(15) 0.52074(14) 0.44350(10) 0.0215(4) Uani 1 1 d . . .
H2A H 0.8100 0.5636 0.4856 0.026 Uiso 1 1 calc R . .
H2B H 0.8805 0.4989 0.4486 0.026 Uiso 1 1 calc R . .
C3 C 0.73720(16) 0.42699(15) 0.44075(11) 0.0267(5) Uani 1 1 d . . .
H3A H 0.7681 0.3861 0.4852 0.032 Uiso 1 1 calc R . .
H3B H 0.6647 0.4492 0.4382 0.032 Uiso 1 1 calc R . .
C4 C 0.72979(16) 0.36153(15) 0.37593(11) 0.0287(5) Uani 1 1 d . . .
H4A H 0.8017 0.3357 0.3800 0.034 Uiso 1 1 calc R . .
H4B H 0.6831 0.3018 0.3743 0.034 Uiso 1 1 calc R . .
C5 C 0.68486(16) 0.42319(15) 0.30748(11) 0.0278(5) Uani 1 1 d . . .
H5A H 0.6102 0.4429 0.3011 0.033 Uiso 1 1 calc R . .
H5B H 0.6841 0.3804 0.2659 0.033 Uiso 1 1 calc R . .
C6 C 0.75070(15) 0.51928(15) 0.30928(10) 0.0226(4) Uani 1 1 d . . .
H6A H 0.8228 0.4997 0.3094 0.027 Uiso 1 1 calc R . .
H6B H 0.7161 0.5608 0.2657 0.027 Uiso 1 1 calc R . .
C7 C 1.04571(13) 0.86948(14) 0.40656(10) 0.0173(4) Uani 1 1 d . . .
H7A H 1.0261 0.9385 0.4204 0.021 Uiso 1 1 calc R . .
C8 C 1.08096(14) 0.88113(15) 0.34175(10) 0.0216(4) Uani 1 1 d . . .
H8A H 1.0236 0.9150 0.3026 0.026 Uiso 1 1 calc R . .
H8B H 1.0933 0.8125 0.3246 0.026 Uiso 1 1 calc R . .
C9 C 1.18328(15) 0.94423(16) 0.35963(11) 0.0270(5) Uani 1 1 d . . .
H9A H 1.2074 0.9458 0.3173 0.032 Uiso 1 1 calc R . .
H9B H 1.1683 1.0155 0.3705 0.032 Uiso 1 1 calc R . .
C10 C 1.27179(14) 0.90038(16) 0.42354(11) 0.0250(5) Uani 1 1 d . . .
H10A H 1.2928 0.8322 0.4109 0.030 Uiso 1 1 calc R . .
H10B H 1.3351 0.9457 0.4357 0.030 Uiso 1 1 calc R . .
C11 C 1.23472(14) 0.89061(15) 0.48797(10) 0.0221(4) Uani 1 1 d . . .
H11A H 1.2197 0.9595 0.5033 0.027 Uiso 1 1 calc R . .
H11B H 1.2921 0.8591 0.5284 0.027 Uiso 1 1 calc R . .
C12 C 1.13414(14) 0.82495(15) 0.46974(10) 0.0206(4) Uani 1 1 d . . .
H12A H 1.1505 0.7546 0.4579 0.025 Uiso 1 1 calc R . .
H12B H 1.1100 0.8211 0.5121 0.025 Uiso 1 1 calc R . .
C13 C 0.65924(14) 0.74256(14) 0.48590(10) 0.0177(4) Uani 1 1 d . . .
H13A H 0.7138 0.6914 0.5133 0.021 Uiso 1 1 calc R . .
C14 C 0.65173(15) 0.82571(15) 0.53700(10) 0.0229(4) Uani 1 1 d . . .
H14A H 0.5992 0.8779 0.5106 0.027 Uiso 1 1 calc R . .
H14B H 0.7221 0.8596 0.5578 0.027 Uiso 1 1 calc R . .
C15 C 0.61741(15) 0.78041(16) 0.59700(10) 0.0259(5) Uani 1 1 d . . .
H15A H 0.6729 0.7323 0.6257 0.031 Uiso 1 1 calc R . .
H15B H 0.6102 0.8359 0.6292 0.031 Uiso 1 1 calc R . .
C16 C 0.51167(15) 0.72428(17) 0.56647(11) 0.0293(5) Uani 1 1 d . . .
H16A H 0.4933 0.6917 0.6062 0.035 Uiso 1 1 calc R . .
H16B H 0.4546 0.7739 0.5424 0.035 Uiso 1 1 calc R . .
C17 C 0.51731(17) 0.64338(17) 0.51318(11) 0.0324(5) Uani 1 1 d . . .
H17A H 0.4460 0.6115 0.4916 0.039 Uiso 1 1 calc R . .
H17B H 0.5680 0.5892 0.5386 0.039 Uiso 1 1 calc R . .
C18 C 0.55315(15) 0.68829(16) 0.45396(10) 0.0251(5) Uani 1 1 d . . .
H18A H 0.5602 0.6329 0.4216 0.030 Uiso 1 1 calc R . .
H18B H 0.4987 0.7373 0.4252 0.030 Uiso 1 1 calc R . .
C19 C 0.77541(14) 0.95700(14) 0.30082(10) 0.0173(4) Uani 1 1 d . . .
H19A H 0.8356 0.9266 0.2878 0.021 Uiso 1 1 calc R . .
C20 C 0.68060(15) 0.96981(16) 0.23309(10) 0.0235(4) Uani 1 1 d . . .
H20A H 0.6189 0.9965 0.2453 0.028 Uiso 1 1 calc R . .
H20B H 0.6603 0.9026 0.2093 0.028 Uiso 1 1 calc R . .
C21 C 0.70803(16) 1.04381(17) 0.18219(11) 0.0309(5) Uani 1 1 d . . .
H21A H 0.7639 1.0130 0.1656 0.037 Uiso 1 1 calc R . .
H21B H 0.6438 1.0554 0.1395 0.037 Uiso 1 1 calc R . .
C22 C 0.74745(17) 1.14517(17) 0.21804(12) 0.0346(5) Uani 1 1 d . . .
H22A H 0.6885 1.1801 0.2290 0.042 Uiso 1 1 calc R . .
H22B H 0.7696 1.1893 0.1847 0.042 Uiso 1 1 calc R . .
C23 C 0.84126(16) 1.13071(15) 0.28708(11) 0.0285(5) Uani 1 1 d . . .
H23A H 0.8625 1.1978 0.3109 0.034 Uiso 1 1 calc R . .
H23B H 0.9030 1.1026 0.2756 0.034 Uiso 1 1 calc R . .
C24 C 0.81171(15) 1.05811(14) 0.33785(10) 0.0230(4) Uani 1 1 d . . .
H24A H 0.8744 1.0473 0.3817 0.028 Uiso 1 1 calc R . .
H24B H 0.7537 1.0885 0.3524 0.028 Uiso 1 1 calc R . .

loop_
_atom_site_aniso_label
_atom_site_aniso_U_11
_atom_site_aniso_U_22
_atom_site_aniso_U_33
_atom_site_aniso_U_23
_atom_site_aniso_U_13
_atom_site_aniso_U_12
Cl1 0.0218(2) 0.0241(3) 0.0308(3) -0.0004(2) 0.0088(2) 0.0054(2)
Cl2 0.0272(3) 0.0336(3) 0.0170(3) -0.0023(2) 0.0058(2) -0.0033(2)
Cl3 0.0187(2) 0.0391(3) 0.0171(2) -0.0062(2) 0.00433(19) -0.0025(2)
Cl4 0.0244(2) 0.0274(3) 0.0305(3) 0.0008(2) 0.0107(2) 0.0078(2)
Cl5 0.0208(2) 0.0263(3) 0.0208(3) -0.0010(2) 0.00216(19) -0.00189(19)
Al1 0.0154(3) 0.0187(3) 0.0173(3) -0.0019(2) 0.0059(2) -0.0005(2)
Al2 0.0137(3) 0.0159(3) 0.0152(3) -0.0002(2) 0.0047(2) -0.0005(2)
Al3 0.0137(3) 0.0199(3) 0.0182(3) 0.0012(2) 0.0052(2) 0.0007(2)
O1 0.0159(6) 0.0160(7) 0.0190(7) -0.0012(5) 0.0068(5) -0.0030(5)
O2 0.0133(6) 0.0173(7) 0.0165(7) -0.0005(5) 0.0048(5) -0.0019(5)
O3 0.0152(6) 0.0206(7) 0.0155(7) 0.0012(5) 0.0071(5) -0.0005(5)
O4 0.0150(6) 0.0189(7) 0.0176(7) 0.0036(5) 0.0063(5) 0.0002(5)
C1 0.0148(9) 0.0158(10) 0.0222(10) -0.0006(8) 0.0058(8) -0.0032(7)
C2 0.0239(10) 0.0209(11) 0.0193(10) -0.0008(8) 0.0066(8) 0.0007(8)
C3 0.0285(11) 0.0218(11) 0.0307(12) 0.0065(9) 0.0109(9) 0.0009(9)
C4 0.0279(11) 0.0188(11) 0.0399(13) -0.0001(9) 0.0119(10) -0.0034(9)
C5 0.0286(11) 0.0235(11) 0.0297(12) -0.0078(9) 0.0076(9) -0.0085(9)
C6 0.0231(10) 0.0237(11) 0.0194(10) -0.0029(8) 0.0050(8) -0.0046(8)
C7 0.0136(9) 0.0162(10) 0.0209(10) -0.0017(8) 0.0042(8) -0.0026(7)
C8 0.0192(9) 0.0255(11) 0.0201(10) -0.0007(8) 0.0063(8) -0.0026(8)
C9 0.0260(11) 0.0303(12) 0.0282(12) 0.0020(9) 0.0137(9) -0.0056(9)
C10 0.0192(10) 0.0262(11) 0.0317(12) -0.0056(9) 0.0112(9) -0.0042(8)
C11 0.0158(9) 0.0249(11) 0.0236(11) -0.0020(8) 0.0038(8) 0.0001(8)
C12 0.0190(9) 0.0205(10) 0.0213(10) 0.0023(8) 0.0055(8) -0.0008(8)
C13 0.0197(9) 0.0199(10) 0.0152(10) 0.0011(8) 0.0083(8) -0.0014(8)
C14 0.0249(10) 0.0241(11) 0.0205(11) -0.0035(8) 0.0085(8) -0.0038(8)
C15 0.0250(10) 0.0354(12) 0.0183(11) -0.0039(9) 0.0085(9) -0.0029(9)
C16 0.0231(10) 0.0472(14) 0.0204(11) 0.0003(10) 0.0108(9) -0.0036(9)
C17 0.0325(12) 0.0388(13) 0.0308(13) -0.0047(10) 0.0171(10) -0.0145(10)
C18 0.0236(10) 0.0329(12) 0.0216(11) -0.0076(9) 0.0114(9) -0.0090(9)
C19 0.0179(9) 0.0184(10) 0.0176(10) 0.0040(8) 0.0088(8) 0.0006(7)
C20 0.0221(10) 0.0297(12) 0.0173(10) 0.0029(9) 0.0048(8) -0.0035(8)
C21 0.0280(11) 0.0420(14) 0.0211(11) 0.0124(10) 0.0061(9) 0.0021(10)
C22 0.0354(12) 0.0312(13) 0.0432(14) 0.0182(11) 0.0209(11) 0.0053(10)
C23 0.0318(11) 0.0199(11) 0.0378(13) 0.0007(9) 0.0169(10) -0.0037(9)
C24 0.0244(10) 0.0220(11) 0.0233(11) 0.0000(8) 0.0089(9) -0.0030(8)

loop_
_atom_type_symbol
_atom_type_description
_atom_type_scat_dispersion_real
_atom_type_scat_dispersion_imag
_atom_type_scat_source
C C 0.0033 0.0016 'International Tables Vol C Tables 4.2.6.8 and 6.1.1.4'
H H 0.0000 0.0000 'International Tables Vol C Tables 4.2.6.8 and 6.1.1.4'
O O 0.0106 0.0060 'International Tables Vol C Tables 4.2.6.8 and 6.1.1.4'
Al Al 0.0645 0.0514 'International Tables Vol C Tables 4.2.6.8 and 6.1.1.4'
Cl Cl 0.1484 0.1585 'International Tables Vol C Tables 4.2.6.8 and 6.1.1.4'

loop_
_geom_angle_atom_site_label_1
_geom_angle_atom_site_label_2
_geom_angle_atom_site_label_3
_geom_angle
_geom_angle_site_symmetry_1
_geom_angle_site_symmetry_3
_geom_angle_publ_flag
O2 Al1 O1 82.23(6) . . ?
O2 Al1 Cl2 112.11(5) . . ?
O1 Al1 Cl2 115.24(5) . . ?
O2 Al1 Cl1 117.90(5) . . ?
O1 Al1 Cl1 113.26(5) . . ?
Cl2 Al1 Cl1 112.86(4) . . ?
O2 Al1 Al2 42.35(4) . . ?
O1 Al1 Al2 40.29(4) . . ?
Cl2 Al1 Al2 117.68(3) . . ?
Cl1 Al1 Al2 129.40(3) . . ?
O1 Al2 O4 108.74(6) . . ?
O1 Al2 O2 77.70(5) . . ?
O4 Al2 O2 95.71(6) . . ?
O1 Al2 O3 94.54(6) . . ?
O4 Al2 O3 77.35(6) . . ?
O2 Al2 O3 167.51(6) . . ?
O1 Al2 Cl3 125.11(5) . . ?
O4 Al2 Cl3 126.13(5) . . ?
O2 Al2 Cl3 96.45(5) . . ?
O3 Al2 Cl3 96.03(5) . . ?
O1 Al2 Al1 39.04(4) . . ?
O4 Al2 Al1 101.53(5) . . ?
O2 Al2 Al1 39.05(4) . . ?
O3 Al2 Al1 131.54(5) . . ?
Cl3 Al2 Al1 120.02(3) . . ?
O1 Al2 Al3 98.97(5) . . ?
O4 Al2 Al3 39.22(4) . . ?
O2 Al2 Al3 131.94(5) . . ?
O3 Al2 Al3 38.91(4) . . ?
Cl3 Al2 Al3 121.70(4) . . ?
Al1 Al2 Al3 118.24(3) . . ?
O3 Al3 O4 82.05(6) . . ?
O3 Al3 Cl4 117.34(5) . . ?
O4 Al3 Cl4 115.19(5) . . ?
O3 Al3 Cl5 110.38(6) . . ?
O4 Al3 Cl5 113.30(5) . . ?
Cl4 Al3 Cl5 114.56(4) . . ?
O3 Al3 Al2 42.46(4) . . ?
O4 Al3 Al2 40.42(4) . . ?
Cl4 Al3 Al2 132.35(3) . . ?
Cl5 Al3 Al2 113.08(4) . . ?
C1 O1 Al1 127.72(10) . . ?
C1 O1 Al2 131.60(10) . . ?
Al1 O1 Al2 100.67(6) . . ?
C7 O2 Al1 127.46(10) . . ?
C7 O2 Al2 132.98(10) . . ?
Al1 O2 Al2 98.60(6) . . ?
C13 O3 Al3 129.05(10) . . ?
C13 O3 Al2 131.90(11) . . ?
Al3 O3 Al2 98.63(6) . . ?
C19 O4 Al3 127.71(10) . . ?
C19 O4 Al2 131.60(10) . . ?
Al3 O4 Al2 100.35(6) . . ?
O1 C1 C6 109.93(14) . . ?
O1 C1 C2 109.59(14) . . ?
C6 C1 C2 112.04(16) . . ?
C1 C2 C3 109.35(16) . . ?
C4 C3 C2 110.55(16) . . ?
C5 C4 C3 110.41(17) . . ?
C4 C5 C6 111.44(16) . . ?
C1 C6 C5 110.54(16) . . ?
O2 C7 C8 108.98(14) . . ?
O2 C7 C12 110.23(14) . . ?
C8 C7 C12 111.22(15) . . ?
C7 C8 C9 111.25(16) . . ?
C10 C9 C8 111.73(16) . . ?
C11 C10 C9 110.52(15) . . ?
C10 C11 C12 110.71(16) . . ?
C7 C12 C11 110.81(15) . . ?
O3 C13 C14 110.58(15) . . ?
O3 C13 C18 109.85(15) . . ?
C14 C13 C18 110.84(15) . . ?
C13 C14 C15 110.11(16) . . ?
C16 C15 C14 110.85(16) . . ?
C17 C16 C15 111.09(16) . . ?
C16 C17 C18 111.51(18) . . ?
C13 C18 C17 110.33(16) . . ?
O4 C19 C24 109.58(14) . . ?
O4 C19 C20 109.79(14) . . ?
C24 C19 C20 111.67(16) . . ?
C19 C20 C21 110.02(15) . . ?
C22 C21 C20 111.65(17) . . ?
C21 C22 C23 111.30(17) . . ?
C22 C23 C24 110.67(16) . . ?
C19 C24 C23 109.71(16) . . ?

loop_
_geom_bond_atom_site_label_1
_geom_bond_atom_site_label_2
_geom_bond_distance
_geom_bond_site_symmetry_2
_geom_bond_publ_flag
Cl1 Al1 2.1005(8) . ?
Cl2 Al1 2.0948(9) . ?
Cl3 Al2 2.1292(10) . ?
Cl4 Al3 2.0937(8) . ?
Cl5 Al3 2.1083(9) . ?
Al1 O2 1.7744(13) . ?
Al1 O1 1.7851(13) . ?
Al1 Al2 2.7850(9) . ?
Al2 O1 1.8326(13) . ?
Al2 O4 1.8382(14) . ?
Al2 O2 1.8976(13) . ?
Al2 O3 1.9043(13) . ?
Al2 Al3 2.7887(11) . ?
Al3 O3 1.7715(14) . ?
Al3 O4 1.7926(13) . ?
O1 C1 1.462(2) . ?
O2 C7 1.465(2) . ?
O3 C13 1.459(2) . ?
O4 C19 1.462(2) . ?
C1 C6 1.506(3) . ?
C1 C2 1.509(3) . ?
C2 C3 1.524(3) . ?
C3 C4 1.514(3) . ?
C4 C5 1.513(3) . ?
C5 C6 1.523(3) . ?
C7 C8 1.508(2) . ?
C7 C12 1.514(3) . ?
C8 C9 1.526(2) . ?
C9 C10 1.519(3) . ?
C10 C11 1.514(3) . ?
C11 C12 1.525(2) . ?
C13 C14 1.507(2) . ?
C13 C18 1.513(3) . ?
C14 C15 1.523(3) . ?
C15 C16 1.518(3) . ?
C16 C17 1.510(3) . ?
C17 C18 1.519(3) . ?
C19 C24 1.508(3) . ?
C19 C20 1.508(3) . ?
C20 C21 1.523(3) . ?
C21 C22 1.509(3) . ?
C22 C23 1.519(3) . ?
C23 C24 1.522(3) . ?
